data_4302867
loop_
_publ_author_name
'Min Kyung Kim'
'Vinna Jo'
'Kang Min Ok'

_publ_contact_author_address
;
Department of Chemistry
Chung-Ang University
221 Heukseok-dong
Dongjak-gu
Seoul, 156-756
Korea
;
_publ_contact_author_email kmok@cau.ac.kr
_publ_contact_author_fax 82(2)8205197
_publ_contact_author_name 'Ok, Kang Min'
_publ_contact_author_phone 82(2)8254736
_publ_section_title
;
New Variant of Highly Symmetric Layered Perovskite with Coordinated
NO3- Ligand: Hydrothermal Synthesis, Structure, and Characterization of
Cs2PbCl2(NO3)2
;
_journal_name_full 'Inorganic Chemistry'
_journal_page_first 7368
_journal_page_last 7372
_journal_paper_doi 10.1021/ic900845u
_journal_volume 48
_journal_year 2009
_chemical_formula_sum 'Cl5 Cs Pb2'
_chemical_formula_weight 724.54
_chemical_name_systematic
;
Cesium lead chloride 
;
_space_group_IT_number 140
_symmetry_cell_setting tetragonal
_symmetry_space_group_name_Hall '-I 4 2c'
_symmetry_space_group_name_H-M 'I 4/m c m'
_atom_sites_solution_primary direct
_atom_sites_solution_secondary difmap
_cell_angle_alpha 90
_cell_angle_beta 90
_cell_angle_gamma 90
_cell_formula_units_Z 4
_cell_length_a 8.1070(11)
_cell_length_b 8.1070(11)
_cell_length_c 14.698(3)
_cell_measurement_temperature 223.0(2)
_cell_volume 966.0(3)
_computing_structure_refinement 'SHELXL-97 (Sheldrick, 1997)'
_diffrn_ambient_temperature 223.0(2)
_diffrn_measured_fraction_theta_full 0.983
_diffrn_measured_fraction_theta_max 0.983
_diffrn_measurement_device_type BrukerCCD
_diffrn_measurement_method CCD
_diffrn_radiation_monochromator graphite
_diffrn_radiation_type MoK\a
_diffrn_radiation_wavelength 0.71073
_diffrn_reflns_av_R_equivalents 0.0429
_diffrn_reflns_av_unetI/netI 0.0252
_diffrn_reflns_limit_h_max 11
_diffrn_reflns_limit_h_min -11
_diffrn_reflns_limit_k_max 8
_diffrn_reflns_limit_k_min -11
_diffrn_reflns_limit_l_max 20
_diffrn_reflns_limit_l_min -19
_diffrn_reflns_number 3469
_diffrn_reflns_theta_full 29.99
_diffrn_reflns_theta_max 29.99
_diffrn_reflns_theta_min 2.77
_exptl_absorpt_coefficient_mu 39.822
_exptl_absorpt_correction_T_max 0.08
_exptl_absorpt_correction_T_min 0.02
_exptl_absorpt_correction_type empirical
_exptl_absorpt_process_details
; 
 SADABS(Blessing, 1995) 
;
_exptl_crystal_colour Colorless
_exptl_crystal_density_diffrn 4.982
_exptl_crystal_density_method 'not measured'
_exptl_crystal_description Block
_exptl_crystal_F_000 1216
_exptl_crystal_size_max 0.08
_exptl_crystal_size_mid 0.06
_exptl_crystal_size_min 0.05
_refine_diff_density_max 2.433
_refine_diff_density_min -2.566
_refine_diff_density_rms 0.551
_refine_ls_extinction_coef 0.00064(8)
_refine_ls_extinction_expression Fc^*^=kFc[1+0.001xFc^2^\l^3^/sin(2\q)]^-1/4^
_refine_ls_extinction_method SHELXL
_refine_ls_goodness_of_fit_ref 1.338
_refine_ls_matrix_type full
_refine_ls_number_parameters 16
_refine_ls_number_reflns 398
_refine_ls_number_restraints 0
_refine_ls_restrained_S_all 1.338
_refine_ls_R_factor_all 0.0412
_refine_ls_R_factor_gt 0.0247
_refine_ls_shift/su_max 0
_refine_ls_shift/su_mean 0
_refine_ls_structure_factor_coef Fsqd
_refine_ls_weighting_details 'calc w=1/[\s^2^(Fo^2^)+(0.0000P)^2^+79.1423P] where P=(Fo^2^+2Fc^2^)/3'
_refine_ls_weighting_scheme calc
_refine_ls_wR_factor_gt 0.0458
_refine_ls_wR_factor_ref 0.0749
_reflns_number_gt 321
_reflns_number_total 398
_reflns_threshold_expression >2\(I)
_cod_data_source_file ic900845u_si_002_2.cif
_cod_data_source_block CsPb2Cl5
_cod_depositor_comments
;
The following automatic conversions were performed:
'_symmetry_cell_setting' value 'Tetragonal' changed to 'tetragonal'
according to '/home/saulius/struct/CIF-dictionaries/cif_core.dic'
dictionary named 'cif_core.dic' version 2.4.1 from
2010-06-29.

'_exptl_absorpt_correction_type' value 'EMPIRICAL' changed to
'empirical' according to
'/home/saulius/struct/CIF-dictionaries/cif_core.dic' dictionary named
'cif_core.dic' version 2.4.1 from 2010-06-29.

Automatic conversion script
Id: cif_fix_enum 1527 2010-12-29 10:47:43Z saulius 
;
_cod_original_sg_symbol_H-M 'I 41/m c m'
_cod_database_code 4302867

loop_
_symmetry_equiv_pos_as_xyz
'x, y, z'
'-x, -y, z'
'-y, x, z'
'y, -x, z'
'-x, y, -z+1/2'
'x, -y, -z+1/2'
'y, x, -z+1/2'
'-y, -x, -z+1/2'
'x+1/2, y+1/2, z+1/2'
'-x+1/2, -y+1/2, z+1/2'
'-y+1/2, x+1/2, z+1/2'
'y+1/2, -x+1/2, z+1/2'
'-x+1/2, y+1/2, -z+1'
'x+1/2, -y+1/2, -z+1'
'y+1/2, x+1/2, -z+1'
'-y+1/2, -x+1/2, -z+1'
'-x, -y, -z'
'x, y, -z'
'y, -x, -z'
'-y, x, -z'
'x, -y, z-1/2'
'-x, y, z-1/2'
'-y, -x, z-1/2'
'y, x, z-1/2'
'-x+1/2, -y+1/2, -z+1/2'
'x+1/2, y+1/2, -z+1/2'
'y+1/2, -x+1/2, -z+1/2'
'-y+1/2, x+1/2, -z+1/2'
'x+1/2, -y+1/2, z'
'-x+1/2, y+1/2, z'
'-y+1/2, -x+1/2, z'
'y+1/2, x+1/2, z'

loop_
_atom_site_label
_atom_site_type_symbol
_atom_site_fract_x
_atom_site_fract_y
_atom_site_fract_z
_atom_site_U_iso_or_equiv
_atom_site_adp_type
_atom_site_occupancy
_atom_site_symmetry_multiplicity
_atom_site_calc_flag
_atom_site_refinement_flags
_atom_site_disorder_assembly
_atom_site_disorder_group
Pb1 Pb 0.16838(7) 0.33162(7) 0 0.0153(3) Uani 1 4 d S . .
Cs1 Cs 0 0 0.25 0.0171(4) Uani 1 8 d S . .
Cl1 Cl 0.3451(3) 0.1549(3) 0.1256(2) 0.0178(7) Uani 1 2 d S . .
Cl2 Cl 0 0 0 0.0133(12) Uani 1 8 d S . .

loop_
_atom_site_aniso_label
_atom_site_aniso_U_11
_atom_site_aniso_U_22
_atom_site_aniso_U_33
_atom_site_aniso_U_23
_atom_site_aniso_U_13
_atom_site_aniso_U_12
Pb1 0.0128(3) 0.0128(3) 0.0204(4) 0 0 0.0019(3)
Cs1 0.0201(6) 0.0201(6) 0.0111(7) 0 0 0
Cl1 0.0168(10) 0.0168(10) 0.0196(15) -0.0005(10) 0.0005(10) 0.0004(14)
Cl2 0.0096(17) 0.0096(17) 0.021(3) 0 0 0

loop_
_atom_type_symbol
_atom_type_description
_atom_type_scat_dispersion_real
_atom_type_scat_dispersion_imag
_atom_type_scat_source
Cl Cl 0.1484 0.1585 'International Tables Vol C Tables 4.2.6.8 and 6.1.1.4'
Cs Cs -0.368 2.1192 'International Tables Vol C Tables 4.2.6.8 and 6.1.1.4'
Pb Pb -3.3944 10.1111 'International Tables Vol C Tables 4.2.6.8 and 6.1.1.4'

loop_
_geom_angle_atom_site_label_1
_geom_angle_atom_site_label_2
_geom_angle_atom_site_label_3
_geom_angle
_geom_angle_site_symmetry_1
_geom_angle_site_symmetry_3
_geom_angle_publ_flag
Cl1 Pb1 Cl1 84.68(15) 18 . ?
Cl1 Pb1 Cl2 76.74(2) 18 13_554 ?
Cl1 Pb1 Cl2 76.74(2) . 13_554 ?
Cl1 Pb1 Cl2 76.74(2) 18 . ?
Cl1 Pb1 Cl2 76.74(2) . . ?
Cl2 Pb1 Cl2 143.84(3) 13_554 . ?
Cl1 Cs1 Cl1 144.45(12) 2 25 ?
Cl1 Cs1 Cl1 138.81(11) 2 28_545 ?
Cl1 Cs1 Cl1 74.79(4) 25 28_545 ?
Cl1 Cs1 Cl1 74.79(4) 2 4 ?
Cl1 Cs1 Cl1 138.81(11) 25 4 ?
Cl1 Cs1 Cl1 73.21(9) 28_545 4 ?
Cl1 Cs1 Cl1 118.38(10) 2 . ?
Cl1 Cs1 Cl1 73.21(9) 25 . ?
Cl1 Cs1 Cl1 76.83(12) 28_545 . ?
Cl1 Cs1 Cl1 74.79(4) 4 . ?
Cl1 Cs1 Cl1 73.21(9) 2 26_445 ?
Cl1 Cs1 Cl1 118.38(10) 25 26_445 ?
Cl1 Cs1 Cl1 74.79(4) 28_545 26_445 ?
Cl1 Cs1 Cl1 76.83(12) 4 26_445 ?
Cl1 Cs1 Cl1 144.45(12) . 26_445 ?
Cl1 Cs1 Cl1 76.83(12) 2 27_455 ?
Cl1 Cs1 Cl1 74.79(4) 25 27_455 ?
Cl1 Cs1 Cl1 118.38(10) 28_545 27_455 ?
Cl1 Cs1 Cl1 144.45(12) 4 27_455 ?
Cl1 Cs1 Cl1 138.81(11) . 27_455 ?
Cl1 Cs1 Cl1 74.79(4) 26_445 27_455 ?
Cl1 Cs1 Cl1 74.79(4) 2 3 ?
Cl1 Cs1 Cl1 76.83(12) 25 3 ?
Cl1 Cs1 Cl1 144.45(12) 28_545 3 ?
Cl1 Cs1 Cl1 118.38(10) 4 3 ?
Cl1 Cs1 Cl1 74.79(4) . 3 ?
Cl1 Cs1 Cl1 138.81(11) 26_445 3 ?
Cl1 Cs1 Cl1 73.21(9) 27_455 3 ?
Cl1 Cs1 Cl2 120.81(5) 2 5 ?
Cl1 Cs1 Cl2 59.19(5) 25 5 ?
Cl1 Cs1 Cl2 59.19(5) 28_545 5 ?
Cl1 Cs1 Cl2 120.81(5) 4 5 ?
Cl1 Cs1 Cl2 120.81(5) . 5 ?
Cl1 Cs1 Cl2 59.19(5) 26_445 5 ?
Cl1 Cs1 Cl2 59.19(5) 27_455 5 ?
Cl1 Cs1 Cl2 120.81(5) 3 5 ?
Cl1 Cs1 Cl2 59.19(5) 2 . ?
Cl1 Cs1 Cl2 120.81(5) 25 . ?
Cl1 Cs1 Cl2 120.81(5) 28_545 . ?
Cl1 Cs1 Cl2 59.19(5) 4 . ?
Cl1 Cs1 Cl2 59.19(5) . . ?
Cl1 Cs1 Cl2 120.81(5) 26_445 . ?
Cl1 Cs1 Cl2 120.81(5) 27_455 . ?
Cl1 Cs1 Cl2 59.19(5) 3 . ?
Cl2 Cs1 Cl2 180 5 . ?
Cl1 Cs1 Cs1 143.40(5) 2 25 ?
Cl1 Cs1 Cs1 36.60(5) 25 25 ?
Cl1 Cs1 Cs1 72.22(6) 28_545 25 ?
Cl1 Cs1 Cs1 107.78(6) 4 25 ?
Cl1 Cs1 Cs1 36.60(5) . 25 ?
Cl1 Cs1 Cs1 143.40(5) 26_445 25 ?
Cl1 Cs1 Cs1 107.78(6) 27_455 25 ?
Cl1 Cs1 Cs1 72.22(6) 3 25 ?
Cl2 Cs1 Cs1 90 5 25 ?
Cl2 Cs1 Cs1 90 . 25 ?
Cl1 Cs1 Cs1 36.60(5) 2 25_445 ?
Cl1 Cs1 Cs1 143.40(5) 25 25_445 ?
Cl1 Cs1 Cs1 107.78(6) 28_545 25_445 ?
Cl1 Cs1 Cs1 72.22(6) 4 25_445 ?
Cl1 Cs1 Cs1 143.40(5) . 25_445 ?
Cl1 Cs1 Cs1 36.60(5) 26_445 25_445 ?
Cl1 Cs1 Cs1 72.22(6) 27_455 25_445 ?
Cl1 Cs1 Cs1 107.78(6) 3 25_445 ?
Cl2 Cs1 Cs1 90 5 25_445 ?
Cl2 Cs1 Cs1 90 . 25_445 ?
Cs1 Cs1 Cs1 180 25 25_445 ?
Pb1 Cl1 Cs1 96.85(8) . 25 ?
Pb1 Cl1 Cs1 96.85(8) . . ?
Cs1 Cl1 Cs1 106.79(9) 25 . ?
Pb1 Cl2 Pb1 180 . 17 ?
Pb1 Cl2 Pb1 90 . 19 ?
Pb1 Cl2 Pb1 90 17 19 ?
Pb1 Cl2 Pb1 90 . 3 ?
Pb1 Cl2 Pb1 90 17 3 ?
Pb1 Cl2 Pb1 180 19 3 ?
Pb1 Cl2 Cs1 90 . 17 ?
Pb1 Cl2 Cs1 90 17 17 ?
Pb1 Cl2 Cs1 90 19 17 ?
Pb1 Cl2 Cs1 90 3 17 ?
Pb1 Cl2 Cs1 90 . . ?
Pb1 Cl2 Cs1 90 17 . ?
Pb1 Cl2 Cs1 90 19 . ?
Pb1 Cl2 Cs1 90 3 . ?
Cs1 Cl2 Cs1 180 17 . ?

loop_
_geom_bond_atom_site_label_1
_geom_bond_atom_site_label_2
_geom_bond_distance
_geom_bond_site_symmetry_2
_geom_bond_publ_flag
Pb1 Cl1 2.741(4) 18 ?
Pb1 Cl1 2.741(4) . ?
Pb1 Cl2 3.0151(5) 13_554 ?
Pb1 Cl2 3.0151(5) . ?
Cs1 Cl1 3.570(2) 2 ?
Cs1 Cl1 3.570(2) 25 ?
Cs1 Cl1 3.570(2) 28_545 ?
Cs1 Cl1 3.570(2) 4 ?
Cs1 Cl1 3.570(2) . ?
Cs1 Cl1 3.570(2) 26_445 ?
Cs1 Cl1 3.570(2) 27_455 ?
Cs1 Cl1 3.570(2) 3 ?
Cs1 Cl2 3.6745(7) 5 ?
Cs1 Cl2 3.6745(7) . ?
Cs1 Cs1 5.7325(8) 25 ?
Cs1 Cs1 5.7325(8) 25_445 ?
Cl1 Cs1 3.570(2) 25 ?
Cl2 Pb1 3.0151(5) 17 ?
Cl2 Pb1 3.0151(5) 19 ?
Cl2 Pb1 3.0151(5) 3 ?
Cl2 Cs1 3.6745(7) 17 ?
